data_7023714
loop_
_publ_author_name
'Schmidtendorf, Markus'
'Pape, Tania'
'Hahn, F. Ekkehardt'

_publ_section_title
;
 Molecular rectangles from platinum(ii) and bridging dicarbene,
 diisocyanide and 4,4'-bipyridine ligands.
;
_journal_issue 45
_journal_name_full 'Dalton transactions (Cambridge, England : 2003)'
_journal_page_first 16128
_journal_page_last 16141
_journal_paper_doi 10.1039/c3dt51813b
_journal_volume 42
_journal_year 2013
_chemical_formula_moiety 'C36 H70 Br2 N4 P4 Pt2, C H4 O, 2(Br)'
_chemical_formula_sum 'C37 H74 Br4 N4 O P4 Pt2'
_chemical_formula_weight 1424.70
_chemical_name_systematic
;
  ?
;
_space_group_IT_number 14
_symmetry_cell_setting monoclinic
_symmetry_space_group_name_Hall '-P 2ybc'
_symmetry_space_group_name_H-M 'P 1 21/c 1'
_atom_sites_solution_hydrogens geom
_atom_sites_solution_primary direct
_atom_sites_solution_secondary difmap
_audit_creation_method SHELXL-97
_cell_angle_alpha 90.00
_cell_angle_beta 93.9670(10)
_cell_angle_gamma 90.00
_cell_formula_units_Z 2
_cell_length_a 11.4812(5)
_cell_length_b 10.8653(5)
_cell_length_c 21.0825(10)
_cell_measurement_reflns_used 900
_cell_measurement_temperature 153(2)
_cell_measurement_theta_max 22.5
_cell_measurement_theta_min 1
_cell_volume 2623.7(2)
_computing_cell_refinement 'APEX2(Bruker AXS, 2007)'
_computing_data_collection 'APEX2(Bruker AXS, 2007)'
_computing_data_reduction 'SAINT,SADABS (Bruker AXS, 2007 )'
_computing_molecular_graphics
;
ORTEP3,L.J. Farrugia, J. Appl. Cryst. (1997) 30, 565
;
_computing_structure_refinement
;
SHELXL-97, G. M. Sheldrick, Acta Cryst. (2008) A64, 112-122
;
_computing_structure_solution
;
SHELXS-97 , G. M. Sheldrick, Acta Cryst. (2008) A64, 112-122
;
_diffrn_ambient_temperature 153(2)
_diffrn_detector_area_resol_mean 80
_diffrn_measured_fraction_theta_full 0.990
_diffrn_measured_fraction_theta_max 0.990
_diffrn_measurement_device_type 'CCD area detector'
_diffrn_measurement_method 'Omega and Phi scans'
_diffrn_radiation_monochromator graphite
_diffrn_radiation_source 'rotating anode'
_diffrn_radiation_type MoK\a
_diffrn_radiation_wavelength 0.71073
_diffrn_reflns_av_R_equivalents 0.0403
_diffrn_reflns_av_sigmaI/netI 0.0387
_diffrn_reflns_limit_h_max 16
_diffrn_reflns_limit_h_min -15
_diffrn_reflns_limit_k_max 15
_diffrn_reflns_limit_k_min -15
_diffrn_reflns_limit_l_max 29
_diffrn_reflns_limit_l_min -28
_diffrn_reflns_number 28853
_diffrn_reflns_theta_full 30.00
_diffrn_reflns_theta_max 30.00
_diffrn_reflns_theta_min 1.78
_exptl_absorpt_coefficient_mu 8.524
_exptl_absorpt_correction_T_max 0.6752
_exptl_absorpt_correction_T_min 0.2942
_exptl_absorpt_correction_type multi-scan
_exptl_absorpt_process_details
;
  Corrections were done with the SADABS program, utilizing the none merged
  raw data obtained from the integration process. Integration and final cell
  refinement were done with SAINT.

  SADABS reports ratio of Tmin/Tmax = 0.466055

;
_exptl_crystal_colour colourless
_exptl_crystal_density_diffrn 1.803
_exptl_crystal_density_method 'not measured'
_exptl_crystal_description 'transparent plate'
_exptl_crystal_F_000 1376
_exptl_crystal_size_max 0.19
_exptl_crystal_size_mid 0.10
_exptl_crystal_size_min 0.05
_refine_diff_density_max 2.314
_refine_diff_density_min -1.428
_refine_diff_density_rms 0.181
_refine_ls_extinction_method none
_refine_ls_goodness_of_fit_ref 1.050
_refine_ls_hydrogen_treatment noref
_refine_ls_matrix_type full
_refine_ls_number_parameters 254
_refine_ls_number_reflns 7577
_refine_ls_number_restraints 0
_refine_ls_restrained_S_all 1.050
_refine_ls_R_factor_all 0.0470
_refine_ls_R_factor_gt 0.0358
_refine_ls_shift/su_max 0.001
_refine_ls_shift/su_mean 0.000
_refine_ls_structure_factor_coef Fsqd
_refine_ls_weighting_details 'calc w=1/[\s^2^(Fo^2^)+(0.0471P)^2^+5.4912P] where P=(Fo^2^+2Fc^2^)/3'
_refine_ls_weighting_scheme calc
_refine_ls_wR_factor_gt 0.0878
_refine_ls_wR_factor_ref 0.0927
_reflns_number_gt 6316
_reflns_number_total 7577
_reflns_threshold_expression >2sigma(I)
_cod_data_source_file c3dt51813b.txt
_cod_data_source_block sad9
_cod_original_sg_symbol_H-M P2(1)/c
_cod_database_code 7023714

loop_
_symmetry_equiv_pos_as_xyz
'x, y, z'
'-x, y+1/2, -z+1/2'
'-x, -y, -z'
'x, -y-1/2, z-1/2'

loop_
_atom_site_label
_atom_site_type_symbol
_atom_site_fract_x
_atom_site_fract_y
_atom_site_fract_z
_atom_site_U_iso_or_equiv
_atom_site_adp_type
_atom_site_occupancy
_atom_site_symmetry_multiplicity
_atom_site_calc_flag
_atom_site_refinement_flags
Br1 Br 0.22125(5) 0.32935(5) 0.75940(2) 0.03247(12) Uani 1 1 d .
Pt1 Pt 0.219954(14) 0.199382(15) 0.857739(8) 0.01979(6) Uani 1 1 d .
P1 P 0.20769(11) 0.07189(11) 0.93951(6) 0.0265(3) Uani 1 1 d .
P2 P 0.08952(11) 0.07106(11) 0.80453(6) 0.0262(2) Uani 1 1 d .
C1 C 0.3290(4) 0.3149(4) 0.9099(2) 0.0222(9) Uani 1 1 d .
N1 N 0.2945(3) 0.4103(3) 0.94631(18) 0.0209(7) Uani 1 1 d .
N2 N 0.4475(3) 0.3093(3) 0.91820(19) 0.0230(8) Uani 1 1 d .
C2 C 0.3902(4) 0.4674(4) 0.9773(2) 0.0202(8) Uani 1 1 d .
C3 C 0.4897(4) 0.4026(4) 0.9592(2) 0.0201(8) Uani 1 1 d .
C4 C 0.6028(4) 0.4328(4) 0.9808(2) 0.0200(8) Uani 1 1 d .
H4 H 0.6694 0.3898 0.9682 0.024 Uiso 1 1 calc R
C5 C 0.1731(4) 0.4532(4) 0.9491(2) 0.0237(9) Uani 1 1 d .
H5A H 0.1660 0.4983 0.9895 0.028 Uiso 1 1 calc R
H5B H 0.1207 0.3808 0.9492 0.028 Uiso 1 1 calc R
C6 C 0.1332(4) 0.5372(4) 0.8936(2) 0.0255(9) Uani 1 1 d .
H6 H 0.1218 0.4851 0.8545 0.031 Uiso 1 1 calc R
C7 C 0.2221(5) 0.6356(5) 0.8810(3) 0.0350(11) Uani 1 1 d .
H7A H 0.2363 0.6868 0.9191 0.052 Uiso 1 1 calc R
H7B H 0.1923 0.6871 0.8454 0.052 Uiso 1 1 calc R
H7C H 0.2953 0.5967 0.8705 0.052 Uiso 1 1 calc R
C8 C 0.0149(5) 0.5914(5) 0.9074(3) 0.0351(11) Uani 1 1 d .
H8A H 0.0231 0.6395 0.9468 0.053 Uiso 1 1 calc R
H8B H -0.0412 0.5246 0.9122 0.053 Uiso 1 1 calc R
H8C H -0.0131 0.6449 0.8721 0.053 Uiso 1 1 calc R
C9 C 0.5209(4) 0.2209(5) 0.8862(3) 0.0308(11) Uani 1 1 d .
H9A H 0.4864 0.1378 0.8892 0.037 Uiso 1 1 calc R
H9B H 0.5992 0.2189 0.9090 0.037 Uiso 1 1 calc R
C10 C 0.5345(5) 0.2502(8) 0.8172(3) 0.0501(17) Uani 1 1 d .
H10 H 0.4569 0.2388 0.7934 0.060 Uiso 1 1 calc R
C11 C 0.5732(8) 0.3800(10) 0.8078(4) 0.080(3) Uani 1 1 d .
H11A H 0.5151 0.4367 0.8233 0.121 Uiso 1 1 calc R
H11B H 0.5812 0.3948 0.7624 0.121 Uiso 1 1 calc R
H11C H 0.6486 0.3935 0.8315 0.121 Uiso 1 1 calc R
C12 C 0.6203(7) 0.1575(11) 0.7914(4) 0.087(3) Uani 1 1 d .
H12A H 0.6901 0.1518 0.8208 0.131 Uiso 1 1 calc R
H12B H 0.6427 0.1849 0.7496 0.131 Uiso 1 1 calc R
H12C H 0.5830 0.0765 0.7872 0.131 Uiso 1 1 calc R
C13 C 0.3281(7) -0.0272(9) 0.9562(5) 0.088(3) Uani 1 1 d .
H13A H 0.3952 0.0209 0.9735 0.132 Uiso 1 1 calc R
H13B H 0.3480 -0.0682 0.9170 0.132 Uiso 1 1 calc R
H13C H 0.3079 -0.0891 0.9874 0.132 Uiso 1 1 calc R
C14 C 0.1800(8) 0.1380(7) 1.0143(3) 0.063(2) Uani 1 1 d .
H14A H 0.1709 0.0723 1.0454 0.095 Uiso 1 1 calc R
H14B H 0.1084 0.1871 1.0098 0.095 Uiso 1 1 calc R
H14C H 0.2457 0.1909 1.0288 0.095 Uiso 1 1 calc R
C15 C 0.0833(9) -0.0270(8) 0.9224(4) 0.090(4) Uani 1 1 d .
H15A H 0.0989 -0.1065 0.9444 0.108 Uiso 1 1 calc R
H15B H 0.0151 0.0107 0.9411 0.108 Uiso 1 1 calc R
C16 C 0.0528(7) -0.0516(6) 0.8584(3) 0.0572(19) Uani 1 1 d .
H16A H -0.0324 -0.0667 0.8531 0.069 Uiso 1 1 calc R
H16B H 0.0927 -0.1279 0.8462 0.069 Uiso 1 1 calc R
C17 C 0.1401(5) -0.0088(6) 0.7368(3) 0.0437(14) Uani 1 1 d .
H17A H 0.0755 -0.0559 0.7159 0.066 Uiso 1 1 calc R
H17B H 0.2034 -0.0650 0.7509 0.066 Uiso 1 1 calc R
H17C H 0.1688 0.0510 0.7068 0.066 Uiso 1 1 calc R
C18 C -0.0445(4) 0.1435(5) 0.7768(3) 0.0320(11) Uani 1 1 d .
H18A H -0.0972 0.0820 0.7566 0.048 Uiso 1 1 calc R
H18B H -0.0285 0.2077 0.7459 0.048 Uiso 1 1 calc R
H18C H -0.0812 0.1805 0.8129 0.048 Uiso 1 1 calc R
C21 C 0.4285(12) 0.2214(12) 0.6286(5) 0.047(3) Uani 0.50 1 d P
H21A H 0.4769 0.1836 0.6634 0.071 Uiso 0.50 1 calc PR
H21B H 0.4636 0.2062 0.5882 0.071 Uiso 0.50 1 calc PR
H21C H 0.3500 0.1854 0.6269 0.071 Uiso 0.50 1 calc PR
O1 O 0.4217(9) 0.3386(10) 0.6381(5) 0.058(3) Uani 0.50 1 d P
H1 H 0.4419 0.3763 0.6059 0.088 Uiso 0.50 1 calc PR
Br2 Br 0.85893(5) 0.24575(5) 0.93659(3) 0.03547(12) Uani 1 1 d .

loop_
_atom_site_aniso_label
_atom_site_aniso_U_11
_atom_site_aniso_U_22
_atom_site_aniso_U_33
_atom_site_aniso_U_23
_atom_site_aniso_U_13
_atom_site_aniso_U_12
Br1 0.0354(3) 0.0327(2) 0.0293(3) 0.00556(19) 0.0017(2) 0.0010(2)
Pt1 0.01679(8) 0.01948(8) 0.02260(9) -0.00139(6) -0.00224(6) -0.00032(6)
P1 0.0256(6) 0.0249(6) 0.0282(6) 0.0040(5) -0.0048(5) -0.0010(5)
P2 0.0243(6) 0.0248(6) 0.0283(6) -0.0024(5) -0.0062(5) -0.0029(5)
C1 0.019(2) 0.025(2) 0.022(2) 0.0029(17) 0.0026(16) -0.0007(17)
N1 0.0157(17) 0.0224(17) 0.0242(19) -0.0009(14) -0.0011(14) 0.0006(14)
N2 0.0159(17) 0.0265(19) 0.0263(19) -0.0064(15) -0.0004(14) 0.0001(14)
C2 0.0156(19) 0.022(2) 0.023(2) -0.0005(16) 0.0003(15) 0.0018(16)
C3 0.020(2) 0.0193(18) 0.022(2) -0.0041(16) 0.0030(16) 0.0007(16)
C4 0.0159(19) 0.021(2) 0.023(2) -0.0039(16) 0.0008(15) 0.0007(15)
C5 0.0140(19) 0.027(2) 0.030(2) -0.0009(18) -0.0013(16) -0.0001(16)
C6 0.023(2) 0.026(2) 0.027(2) -0.0031(18) -0.0022(18) 0.0033(18)
C7 0.037(3) 0.032(3) 0.035(3) 0.005(2) -0.004(2) 0.001(2)
C8 0.028(3) 0.039(3) 0.038(3) -0.003(2) -0.003(2) 0.009(2)
C9 0.021(2) 0.031(2) 0.041(3) -0.016(2) 0.004(2) 0.0019(18)
C10 0.028(3) 0.089(5) 0.033(3) -0.019(3) 0.003(2) 0.004(3)
C11 0.080(6) 0.118(8) 0.046(4) 0.016(5) 0.023(4) -0.014(6)
C12 0.051(4) 0.152(9) 0.057(5) -0.057(6) -0.002(4) 0.036(5)
C13 0.055(5) 0.105(7) 0.107(7) 0.076(6) 0.031(5) 0.047(5)
C14 0.105(6) 0.049(4) 0.039(4) 0.003(3) 0.025(4) -0.010(4)
C15 0.125(8) 0.078(6) 0.061(5) 0.034(4) -0.038(5) -0.076(6)
C16 0.061(4) 0.055(4) 0.052(4) 0.022(3) -0.020(3) -0.034(3)
C17 0.042(3) 0.040(3) 0.048(4) -0.017(3) -0.006(3) 0.009(3)
C18 0.021(2) 0.042(3) 0.032(3) -0.006(2) -0.0019(19) 0.001(2)
C21 0.057(8) 0.064(8) 0.019(5) -0.020(5) -0.006(5) 0.033(6)
O1 0.057(6) 0.078(7) 0.042(5) -0.004(5) 0.019(5) 0.003(5)
Br2 0.0340(3) 0.0391(3) 0.0331(3) -0.0034(2) 0.0014(2) 0.0120(2)

loop_
_atom_type_symbol
_atom_type_description
_atom_type_scat_dispersion_real
_atom_type_scat_dispersion_imag
_atom_type_scat_source
C C 0.0033 0.0016 'International Tables Vol C Tables 4.2.6.8 and 6.1.1.4'
H H 0.0000 0.0000 'International Tables Vol C Tables 4.2.6.8 and 6.1.1.4'
N N 0.0061 0.0033 'International Tables Vol C Tables 4.2.6.8 and 6.1.1.4'
P P 0.1023 0.0942 'International Tables Vol C Tables 4.2.6.8 and 6.1.1.4'
Br Br -0.2901 2.4595 'International Tables Vol C Tables 4.2.6.8 and 6.1.1.4'
Pt Pt -1.7033 8.3905 'International Tables Vol C Tables 4.2.6.8 and 6.1.1.4'
O O 0.0106 0.0060 'International Tables Vol C Tables 4.2.6.8 and 6.1.1.4'

loop_
_geom_angle_atom_site_label_1
_geom_angle_atom_site_label_2
_geom_angle_atom_site_label_3
_geom_angle
_geom_angle_site_symmetry_1
_geom_angle_site_symmetry_3
C1 Pt1 P1 91.98(13) . .
C1 Pt1 P2 176.20(13) . .
P1 Pt1 P2 85.75(5) . .
C1 Pt1 Br1 93.49(12) . .
P1 Pt1 Br1 174.53(3) . .
P2 Pt1 Br1 88.79(4) . .
C13 P1 C14 104.7(5) . .
C13 P1 C15 105.9(5) . .
C14 P1 C15 103.3(4) . .
C13 P1 Pt1 116.3(3) . .
C14 P1 Pt1 117.4(2) . .
C15 P1 Pt1 107.9(2) . .
C18 P2 C17 105.7(3) . .
C18 P2 C16 107.1(3) . .
C17 P2 C16 104.1(4) . .
C18 P2 Pt1 114.30(18) . .
C17 P2 Pt1 116.6(2) . .
C16 P2 Pt1 108.2(2) . .
N2 C1 N1 106.8(4) . .
N2 C1 Pt1 127.7(3) . .
N1 C1 Pt1 125.4(3) . .
C1 N1 C2 110.7(4) . .
C1 N1 C5 125.1(4) . .
C2 N1 C5 124.1(4) . .
C1 N2 C3 110.3(4) . .
C1 N2 C9 124.7(4) . .
C3 N2 C9 124.9(4) . .
N1 C2 C4 130.9(4) . 3_667
N1 C2 C3 106.2(4) . .
C4 C2 C3 122.9(4) 3_667 .
C4 C3 N2 130.7(4) . .
C4 C3 C2 123.4(4) . .
N2 C3 C2 106.0(4) . .
C3 C4 C2 113.8(4) . 3_667
N1 C5 C6 113.0(4) . .
C7 C6 C8 112.3(4) . .
C7 C6 C5 112.7(4) . .
C8 C6 C5 107.9(4) . .
N2 C9 C10 113.9(5) . .
C11 C10 C9 112.2(5) . .
C11 C10 C12 111.6(7) . .
C9 C10 C12 108.4(6) . .
C16 C15 P1 116.7(6) . .
C15 C16 P2 114.2(5) . .

loop_
_geom_bond_atom_site_label_1
_geom_bond_atom_site_label_2
_geom_bond_distance
_geom_bond_site_symmetry_2
Br1 Pt1 2.5093(5) .
Pt1 C1 2.040(5) .
Pt1 P1 2.2235(13) .
Pt1 P2 2.2831(12) .
P1 C13 1.768(7) .
P1 C14 1.781(7) .
P1 C15 1.804(7) .
P2 C18 1.790(5) .
P2 C17 1.801(6) .
P2 C16 1.819(6) .
C1 N2 1.361(6) .
C1 N1 1.364(6) .
N1 C2 1.385(5) .
N1 C5 1.475(5) .
N2 C3 1.398(5) .
N2 C9 1.472(6) .
C2 C4 1.398(6) 3_667
C2 C3 1.415(6) .
C3 C4 1.385(6) .
C4 C2 1.398(6) 3_667
C5 C6 1.529(6) .
C6 C7 1.515(7) .
C6 C8 1.527(7) .
C9 C10 1.508(9) .
C10 C11 1.497(12) .
C10 C12 1.535(10) .
C15 C16 1.395(10) .
C21 O1 1.292(16) .
